data_2012214
loop_
_publ_author_name
'Wolf, Wojciech M.'

_publ_section_title
;
 X-ray investigations of sulfur-containing fungicides. IV.
 4'-{[Benzoyl(4-chlorophenylhydrazono)methyl]sulfonyl}acetanilide and
 4'-{[benzoyl(4-methoxyphenylhydrazono)methyl]sulfonyl}acetanilide
;
_journal_issue 9
_journal_name_full 'Acta Crystallographica Section C'
_journal_page_first 1112
_journal_page_last 1115
_journal_paper_doi 10.1107/S0108270101010642
_journal_volume 57
_journal_year 2001
_chemical_formula_moiety 'C22 H18 Cl N3 O4 S'
_chemical_formula_sum 'C22 H18 Cl N3 O4 S'
_chemical_formula_weight 455.90
_chemical_name_systematic
;
4'-{[benzoyl(4-chlorophenylhydrazono)methyl]sulfonyl}acetanilide
;
_space_group_IT_number 14
_symmetry_cell_setting monoclinic
_symmetry_space_group_name_Hall '-P 2yn'
_symmetry_space_group_name_H-M 'P 1 21/n 1'
_audit_creation_method 'manual editing of the SHELXL97 .cif file'
_cell_angle_alpha 90
_cell_angle_beta 96.44(2)
_cell_angle_gamma 90
_cell_formula_units_Z 4
_cell_length_a 11.603(4)
_cell_length_b 7.5960(10)
_cell_length_c 24.110(4)
_cell_measurement_reflns_used 60
_cell_measurement_temperature 293(2)
_cell_measurement_theta_max 15
_cell_measurement_theta_min 5
_cell_volume 2111.6(9)
_computing_cell_refinement 'KM-4 Software'
_computing_data_collection 'KM-4 Software (Kuma Diffraction, 1991)'
_computing_data_reduction 'DATAPROC (Ga\/ldecki et al., 1995)'
_computing_molecular_graphics 'InsightII (Molecular Simulations, 1997) and XP (Siemens, 1990)'
_computing_publication_material SHELXL97
_computing_structure_refinement SHELXL97
_computing_structure_solution 'SHELXS97 (Sheldrick, 1997)'
_diffrn_ambient_temperature 293(2)
_diffrn_measured_fraction_theta_full .923
_diffrn_measured_fraction_theta_max .923
_diffrn_measurement_device_type 'Kuma KM-4'
_diffrn_measurement_method \w/2\q
_diffrn_radiation_monochromator graphite
_diffrn_radiation_source 'fine-focus sealed tube'
_diffrn_radiation_type MoK\a
_diffrn_radiation_wavelength .71073
_diffrn_reflns_av_R_equivalents .036
_diffrn_reflns_av_sigmaI/netI .038
_diffrn_reflns_limit_h_max 13
_diffrn_reflns_limit_h_min -13
_diffrn_reflns_limit_k_max 9
_diffrn_reflns_limit_k_min -1
_diffrn_reflns_limit_l_max 28
_diffrn_reflns_limit_l_min 0
_diffrn_reflns_number 4434
_diffrn_reflns_theta_full 25.00
_diffrn_reflns_theta_max 25
_diffrn_reflns_theta_min 1.70
_diffrn_standards_decay_% 10
_diffrn_standards_interval_count 100
_diffrn_standards_number 3
_exptl_absorpt_coefficient_mu .315
_exptl_absorpt_correction_type none
_exptl_crystal_colour yellow
_exptl_crystal_density_diffrn 1.434
_exptl_crystal_density_method 'not measured'
_exptl_crystal_description prism
_exptl_crystal_F_000 944
_exptl_crystal_size_max .50
_exptl_crystal_size_mid .45
_exptl_crystal_size_min .30
_refine_diff_density_max .22
_refine_diff_density_min -.30
_refine_ls_extinction_method none
_refine_ls_goodness_of_fit_ref 1.059
_refine_ls_hydrogen_treatment mixed
_refine_ls_matrix_type full
_refine_ls_number_parameters 306
_refine_ls_number_reflns 3719
_refine_ls_number_restraints 0
_refine_ls_restrained_S_all 1.059
_refine_ls_R_factor_all .087
_refine_ls_R_factor_gt .050
_refine_ls_shift/su_max .002
_refine_ls_shift/su_mean .000
_refine_ls_structure_factor_coef Fsqd
_refine_ls_weighting_details 'w = 1/[\s^2^(Fo^2^)+(0.0292P)^2^+3.1336P] where P=(Fo^2^+2Fc^2^)/3'
_refine_ls_weighting_scheme calc
_refine_ls_wR_factor_ref .135
_reflns_number_gt 2531
_reflns_number_total 3719
_reflns_threshold_expression I>2\s(I)
_cod_data_source_file jz1471.cif
_cod_data_source_block I
_cod_original_sg_symbol_H-M 'P 21/n'
_cod_database_code 2012214
_cod_database_fobs_code 2012214

loop_
_symmetry_equiv_pos_as_xyz
'x, y, z'
'-x+1/2, y+1/2, -z+1/2'
'-x, -y, -z'
'x-1/2, -y-1/2, z-1/2'

loop_
_atom_site_label
_atom_site_fract_x
_atom_site_fract_y
_atom_site_fract_z
_atom_site_U_iso_or_equiv
_atom_site_adp_type
_atom_site_calc_flag
_atom_site_refinement_flags
_atom_site_occupancy
_atom_site_disorder_assembly
_atom_site_disorder_group
_atom_site_type_symbol
S .61868(9) .60363(15) .18650(4) .0585(3) Uani d . 1 . . S
Cl .47058(12) .2171(2) .52316(4) .0921(4) Uani d . 1 . . Cl
O1 .6105(3) .7858(4) .17140(11) .0743(9) Uani d . 1 . . O
O2 .7079(2) .5511(5) .23044(10) .0755(9) Uani d . 1 . . O
O3 .3862(2) .5934(4) .12263(10) .0666(8) Uani d . 1 . . O
O4 .6324(3) -.0928(4) .00754(13) .0799(9) Uani d . 1 . . O
N1 .4748(2) .4714(4) .26002(11) .0463(7) Uani d . 1 . . N
N2 .5589(3) .4417(5) .29851(12) .0518(8) Uani d . 1 . . N
H2 .628(4) .459(6) .2941(18) .088(16) Uiso d . 1 . . H
N3 .6403(3) .1915(5) -.01967(14) .0569(9) Uani d . 1 . . N
H3 .633(4) .256(6) -.0490(17) .074(14) Uiso d . 1 . . H
C1 .4851(3) .5346(5) .21046(14) .0484(9) Uani d . 1 . . C
C2 .3792(3) .5511(5) .17141(13) .0479(9) Uani d . 1 . . C
C3 .2618(3) .5137(5) .18941(13) .0454(8) Uani d . 1 . . C
C4 .2289(3) .5739(5) .23997(14) .0515(9) Uani d . 1 . . C
H4 .283(2) .635(3) .2659(11) .072(6) Uiso calc R 1 . . H
C5 .1172(3) .5443(6) .25196(16) .0611(11) Uani d . 1 . . C
H5 .0922(10) .5897(18) .2893(14) .072(6) Uiso calc R 1 . . H
C6 .0395(4) .4571(6) .21595(17) .0690(13) Uani d . 1 . . C
H6 -.033(3) .4396(10) .2246(4) .072(6) Uiso calc R 1 . . H
C7 .0708(4) .3951(6) .16619(17) .0689(12) Uani d . 1 . . C
H7 .020(2) .335(3) .1427(11) .072(6) Uiso calc R 1 . . H
C8 .1817(3) .4263(5) .15270(15) .0560(10) Uani d . 1 . . C
H8 .2039(9) .3855(17) .1164(14) .072(6) Uiso calc R 1 . . H
C9 .6342(3) .4788(5) .12698(14) .0497(9) Uani d . 1 . . C
C10 .6524(4) .2996(6) .13097(17) .0669(12) Uani d . 1 . . C
H10 .6628(6) .244(2) .1664(14) .059(6) Uiso calc R 1 . . H
C11 .6554(4) .2008(6) .08308(16) .0698(13) Uani d . 1 . . C
H11 .6641(6) .094(5) .08530(19) .059(6) Uiso calc R 1 . . H
C12 .6436(3) .2822(5) .03106(14) .0496(9) Uani d . 1 . . C
C13 .6327(3) .4635(5) .02829(15) .0484(9) Uani d . 1 . . C
H13 .6302(3) .521(2) -.0066(14) .059(6) Uiso calc R 1 . . H
C14 .6256(3) .5606(5) .07553(14) .0496(9) Uani d . 1 . . C
H14 .6156(5) .676(5) .07315(17) .059(6) Uiso calc R 1 . . H
C15 .6326(3) .0163(6) -.02914(18) .0608(11) Uani d . 1 . . C
C16 .6238(4) -.0357(6) -.08984(19) .0840(16) Uani d . 1 . . C
H161 .5635(18) .0218(18) -.1090(6) .138(13) Uiso calc R 1 . . H
H162 .6122(6) -.154(4) -.0930(2) .138(13) Uiso calc R 1 . . H
H163 .691(2) -.0068(11) -.1040(5) .138(13) Uiso calc R 1 . . H
C17 .5355(3) .3827(5) .35146(13) .0443(8) Uani d . 1 . . C
C18 .4232(3) .3653(6) .36444(15) .0595(11) Uani d . 1 . . C
H18 .361(3) .3889(11) .3381(11) .067(6) Uiso calc R 1 . . H
C19 .4057(3) .3120(6) .41750(15) .0638(12) Uani d . 1 . . C
H19 .335(3) .3000(8) .4263(4) .067(6) Uiso calc R 1 . . H
C20 .4973(3) .2780(5) .45611(14) .0539(10) Uani d . 1 . . C
C21 .6070(4) .2875(6) .44284(16) .0685(12) Uani d . 1 . . C
H21 .672(3) .2565(14) .4703(11) .067(6) Uiso calc R 1 . . H
C22 .6264(3) .3413(6) .39015(15) .0623(11) Uani d . 1 . . C
H22 .701(3) .3494(7) .3810(4) .067(6) Uiso calc R 1 . . H

loop_
_atom_site_aniso_label
_atom_site_aniso_U_11
_atom_site_aniso_U_22
_atom_site_aniso_U_33
_atom_site_aniso_U_12
_atom_site_aniso_U_13
_atom_site_aniso_U_23
S .0580(6) .0750(7) .0460(5) -.0130(5) .0214(4) .0020(5)
Cl .1214(10) .1121(11) .0470(6) .0171(9) .0280(6) .0208(6)
O1 .099(2) .0637(19) .0662(18) -.0203(17) .0381(16) -.0003(15)
O2 .0473(15) .130(3) .0505(16) -.0166(17) .0100(12) .0048(17)
O3 .0652(17) .095(2) .0413(14) .0081(16) .0158(12) .0225(14)
O4 .094(2) .0602(19) .088(2) .0048(17) .0228(18) .0212(17)
N1 .0482(16) .0527(18) .0394(16) .0006(15) .0108(13) .0030(14)
N2 .0422(17) .072(2) .0424(17) -.0043(17) .0110(14) .0050(15)
N3 .069(2) .057(2) .0483(19) .0063(17) .0254(16) .0091(17)
C1 .052(2) .054(2) .0415(19) -.0046(18) .0157(16) .0024(17)
C2 .056(2) .052(2) .0373(19) .0049(18) .0141(15) .0048(16)
C3 .050(2) .051(2) .0359(17) .0050(17) .0076(15) .0090(16)
C4 .058(2) .059(2) .039(2) .0051(19) .0111(16) -.0004(17)
C5 .061(2) .079(3) .046(2) .011(2) .0208(19) .009(2)
C6 .050(2) .094(3) .065(3) .000(2) .014(2) .020(3)
C7 .064(3) .085(3) .056(2) -.018(2) .002(2) .006(2)
C8 .064(2) .066(3) .0388(19) .002(2) .0080(17) .0020(18)
C9 .047(2) .061(3) .0436(19) .0008(19) .0175(15) .0081(18)
C10 .085(3) .072(3) .046(2) .016(2) .022(2) .022(2)
C11 .102(3) .054(3) .059(3) .024(2) .031(2) .021(2)
C12 .049(2) .056(2) .048(2) .0067(18) .0206(16) .0066(18)
C13 .049(2) .057(2) .0420(19) -.0015(18) .0175(15) .0138(18)
C14 .053(2) .052(2) .046(2) -.0017(18) .0161(16) .0061(17)
C15 .061(2) .054(3) .071(3) .005(2) .026(2) .006(2)
C16 .104(4) .074(3) .079(3) -.012(3) .032(3) -.016(3)
C17 .0429(18) .054(2) .0370(17) -.0006(17) .0091(14) .0028(16)
C18 .0435(19) .090(3) .046(2) .001(2) .0071(16) .018(2)
C19 .051(2) .088(3) .056(2) .001(2) .0212(19) .014(2)
C20 .067(2) .055(2) .042(2) .007(2) .0146(18) .0033(17)
C21 .058(2) .097(3) .049(2) .011(2) -.0004(19) .015(2)
C22 .043(2) .092(3) .053(2) .003(2) .0094(17) .007(2)

loop_
_atom_type_symbol
_atom_type_description
_atom_type_scat_dispersion_real
_atom_type_scat_dispersion_imag
_atom_type_scat_source
C C .0033 .0016 'International Tables Vol C Tables 4.2.6.8 and 6.1.1.4'
H H .0000 .0000 'International Tables Vol C Tables 4.2.6.8 and 6.1.1.4'
N N .0061 .0033 'International Tables Vol C Tables 4.2.6.8 and 6.1.1.4'
O O .0106 .0060 'International Tables Vol C Tables 4.2.6.8 and 6.1.1.4'
S S .1246 .1234 'International Tables Vol C Tables 4.2.6.8 and 6.1.1.4'
Cl Cl .1484 .1585 'International Tables Vol C Tables 4.2.6.8 and 6.1.1.4'

loop_
_geom_angle_atom_site_label_1
_geom_angle_atom_site_label_2
_geom_angle_atom_site_label_3
_geom_angle
_geom_angle_publ_flag
O1 S O2 118.2(2) y
O1 S C1 109.28(18) y
O1 S C9 109.02(17) y
O2 S C1 104.82(16) y
O2 S C9 108.63(18) y
C1 S C9 106.19(17) y
N2 N1 C1 125.7(3) y
N1 N2 C17 120.1(3) y
N1 C1 C2 117.6(3) y
S C1 N1 125.0(3) y
S C1 C2 117.4(2) y
O3 C2 C1 119.7(3) y
O3 C2 C3 119.0(3) y
C1 C2 C3 121.3(3) y
C15 N3 C12 128.8(3) y
C8 C3 C4 119.2(3) n
C8 C3 C2 118.2(3) n
C4 C3 C2 122.4(3) n
C5 C4 C3 119.1(4) n
C6 C5 C4 121.3(4) n
C5 C6 C7 120.4(4) n
C6 C7 C8 119.4(4) n
C3 C8 C7 120.6(4) n
C10 C9 C14 120.1(4) n
C10 C9 S 120.5(3) n
C14 C9 S 119.3(3) n
C9 C10 C11 119.7(4) n
C10 C11 C12 120.2(4) n
C13 C12 C11 119.0(4) n
C13 C12 N3 117.0(3) n
C11 C12 N3 124.0(4) n
C14 C13 C12 120.7(3) n
C13 C14 C9 120.0(4) n
O4 C15 N3 123.7(4) n
O4 C15 C16 121.6(4) n
N3 C15 C16 114.7(4) n
C22 C17 C18 120.0(3) n
C22 C17 N2 118.7(3) n
C18 C17 N2 121.3(3) n
C19 C18 C17 118.7(3) n
C20 C19 C18 120.4(4) n
C21 C20 C19 121.0(3) n
C21 C20 Cl 120.3(3) n
C19 C20 Cl 118.7(3) n
C20 C21 C22 119.4(4) n
C17 C22 C21 120.4(4) n
N1 N2 H2 123(3) n
C17 N2 H2 117(3) n
C15 N3 H3 115(3) n
C12 N3 H3 115(3) n
C5 C4 H4 120.5 n
C3 C4 H4 120.5 n
C6 C5 H5 119.3 n
C4 C5 H5 119.3 n
C5 C6 H6 119.8 n
C7 C6 H6 119.8 n
C6 C7 H7 120.3 n
C8 C7 H7 120.3 n
C3 C8 H8 119.7 n
C7 C8 H8 119.7 n
C9 C10 H10 120.1 n
C11 C10 H10 120.1 n
C10 C11 H11 119.9 n
C12 C11 H11 119.9 n
C14 C13 H13 119.6 n
C12 C13 H13 119.6 n
C13 C14 H14 120.0 n
C9 C14 H14 120.0 n
C15 C16 H161 109.5 n
C15 C16 H162 109.5 n
H161 C16 H162 109.5 n
C15 C16 H163 109.5 n
H161 C16 H163 109.5 n
H162 C16 H163 109.5 n
C19 C18 H18 120.6 n
C17 C18 H18 120.6 n
C20 C19 H19 119.8 n
C18 C19 H19 119.8 n
C20 C21 H21 120.3 n
C22 C21 H21 120.3 n
C17 C22 H22 119.8 n
C21 C22 H22 119.8 n

loop_
_geom_bond_atom_site_label_1
_geom_bond_atom_site_label_2
_geom_bond_site_symmetry_2
_geom_bond_distance
_geom_bond_publ_flag
S O1 . 1.431(3) y
S O2 . 1.451(3) y
S C1 . 1.792(3) y
S C9 . 1.746(4) y
O3 C2 . 1.231(4) y
N1 N2 . 1.289(4) y
N1 C1 . 1.306(4) y
N2 C17 . 1.408(4) y
C1 C2 . 1.467(5) y
C2 C3 . 1.502(5) y
C3 C8 . 1.380(5) n
C3 C4 . 1.395(5) n
C4 C5 . 1.378(5) n
C5 C6 . 1.352(6) n
C6 C7 . 1.375(6) n
C7 C8 . 1.383(5) n
C9 C10 . 1.379(6) n
C9 C14 . 1.381(5) n
C10 C11 . 1.381(6) n
C11 C12 . 1.391(5) n
C12 C13 . 1.384(5) n
C13 C14 . 1.367(5) n
C17 C22 . 1.364(5) n
C17 C18 . 1.380(5) n
C18 C19 . 1.379(5) n
C19 C20 . 1.357(5) n
C20 C21 . 1.349(5) n
C21 C22 . 1.377(5) n
N3 C12 . 1.400(5) y
N3 C15 . 1.352(5) y
O4 C15 . 1.212(5) y
C15 C16 . 1.508(6) n
Cl C20 . 1.742(3) y
N2 H2 . .83(4) n
N3 H3 . .86(4) n
C4 H4 . .95 n
C5 H5 . 1.04 n
C6 H6 . .90 n
C7 H7 . .90 n
C8 H8 . .99 n
C10 H10 . .95 n
C11 H11 . .82 n
C13 H13 . .94 n
C14 H14 . .88 n
C16 H161 . .91 n
C16 H162 . .91 n
C16 H163 . .91 n
C18 H18 . .92 n
C19 H19 . .87 n
C21 H21 . .98 n
C22 H22 . .92 n

loop_
_geom_contact_atom_site_label_1
_geom_contact_atom_site_label_2
_geom_contact_distance
_geom_contact_publ_flag
S O3 2.954(3) y
S N2 3.115(3) y
O1 C2 3.222(5) y
O2 C2 3.918(5) y
O1 N2 4.122(4) n
O2 N2 2.647(4) n
N2 C2 3.605(5) n

loop_
_geom_hbond_atom_site_label_D
_geom_hbond_atom_site_label_H
_geom_hbond_atom_site_label_A
_geom_hbond_site_symmetry_A
_geom_hbond_distance_DH
_geom_hbond_distance_HA
_geom_hbond_distance_DA
_geom_hbond_angle_DHA
N2 H2 O2 . .83(4) 2.01(4) 2.647(4) 132(3)
N3 H3 O3 3_665 .86(4) 2.10(4) 2.959(4) 178(4)
C11 H11 O4 . .82 2.35 2.873(6) 123
C21 H21 O4 2_655 .98 2.54 3.254(5) 130
C14 H14 O4 1_565 .88 2.39 3.107(5) 139

loop_
_geom_torsion_atom_site_label_1
_geom_torsion_atom_site_label_2
_geom_torsion_atom_site_label_3
_geom_torsion_atom_site_label_4
_geom_torsion
_geom_torsion_publ_flag
S C1 C2 O3 7.4(5) y
S C1 N1 N2 -3.1(6) y
O1 S C1 C2 59.5(3) y
O1 S C1 N1 -120.2(3) y
O2 S C1 C2 -172.8(3) y
O2 S C1 N1 7.5(4) y
S C1 C2 C3 -173.9(3) n
N1 C1 C2 O3 -172.8(4) n
N1 C1 C2 C3 5.9(5) n
N2 N1 C1 C2 177.1(3) n
C1 N1 N2 C17 176.3(4) n
C9 S C1 N1 122.4(3) n
C9 S C1 C2 -57.9(3) n
C12 N3 C15 O4 -3.4(7) n
C12 N3 C15 C16 176.5(4) n

loop_
_cod_related_entry_id
_cod_related_entry_database
_cod_related_entry_code
1 ChemSpider 21182042
